data_7713579
loop_
_publ_author_name
'Tannoux, Thibault'
'Mazaud, Louis'
'Cheisson, Thibault'
'Casaretto, Nicolas'
'Auffrant, Audrey'

_publ_section_title
;
 FeII complexes supported by an Iminophosphorane ligand: Synthesis and
 Reactivity
;
_journal_name_full 'Dalton Transactions'
_journal_paper_doi 10.1039/D3DT00950E
_journal_year 2023
_chemical_formula_moiety 'C37 H32 Cl2 Fe N2 P2, C4 H8 O'
_chemical_formula_sum 'C41 H40 Cl2 Fe N2 O P2'
_chemical_formula_weight 765.44
_space_group_crystal_system monoclinic
_space_group_IT_number 14
_space_group_name_Hall '-P 2ybc'
_space_group_name_H-M_alt 'P 1 21/c 1'
_atom_sites_solution_hydrogens geom
_atom_sites_solution_primary dual
_audit_creation_date 2022-11-30
_audit_creation_method
;
Olex2 1.3
(compiled 2020.11.12 svn.r5f609507 for OlexSys, GUI svn.r6272)
;
_audit_update_record
;
2022-12-16 deposited with the CCDC.	2023-07-26 downloaded from the CCDC.
;
_cell_angle_alpha 90
_cell_angle_beta 111.904(3)
_cell_angle_gamma 90
_cell_formula_units_Z 4
_cell_length_a 15.4950(18)
_cell_length_b 15.9446(19)
_cell_length_c 16.3447(18)
_cell_measurement_reflns_used 3903
_cell_measurement_temperature 150.01
_cell_measurement_theta_max 20.207
_cell_measurement_theta_min 2.526
_cell_volume 3746.6(8)
_computing_cell_refinement 'SAINT V8.38A (Bruker, 2018)'
_computing_data_reduction 'SAINT V8.38A (Bruker, 2018)'
_computing_molecular_graphics 'Olex2 1.3 (Dolomanov et al., 2009)'
_computing_publication_material 'Olex2 1.3 (Dolomanov et al., 2009)'
_computing_structure_refinement 'SHELXL 2018/3 (Sheldrick, 2015)'
_computing_structure_solution 'SHELXT 2014/5 (Sheldrick, 2014)'
_diffrn_ambient_temperature 150.01
_diffrn_measured_fraction_theta_full 0.999
_diffrn_measured_fraction_theta_max 0.999
_diffrn_measurement_device_type 'Bruker APEX-II CCD'
_diffrn_measurement_method '\f and \w scans'
_diffrn_radiation_type MoK\a
_diffrn_radiation_wavelength 0.71073
_diffrn_reflns_av_R_equivalents 0.1033
_diffrn_reflns_av_unetI/netI 0.0766
_diffrn_reflns_Laue_measured_fraction_full 0.999
_diffrn_reflns_Laue_measured_fraction_max 0.999
_diffrn_reflns_limit_h_max 19
_diffrn_reflns_limit_h_min -20
_diffrn_reflns_limit_k_max 20
_diffrn_reflns_limit_k_min -20
_diffrn_reflns_limit_l_max 21
_diffrn_reflns_limit_l_min -21
_diffrn_reflns_number 56231
_diffrn_reflns_point_group_measured_fraction_full 0.999
_diffrn_reflns_point_group_measured_fraction_max 0.999
_diffrn_reflns_theta_full 25.242
_diffrn_reflns_theta_max 27.482
_diffrn_reflns_theta_min 1.416
_diffrn_source_current 31.0
_diffrn_source_power 1.705
_diffrn_source_voltage 55.0
_diffrn_standards_number 0
_exptl_absorpt_coefficient_mu 0.666
_exptl_absorpt_correction_T_max 0.7460
_exptl_absorpt_correction_T_min 0.6905
_exptl_absorpt_correction_type multi-scan
_exptl_absorpt_process_details
;
SADABS-2016/2 (Bruker,2016/2) was used for absorption correction.
wR2(int) was 0.0929 before and 0.0699 after correction.
The Ratio of minimum to maximum transmission is 0.9256.
The \l/2 correction factor is Not present.
;
_exptl_crystal_colour colourless
_exptl_crystal_colour_primary colourless
_exptl_crystal_density_diffrn 1.357
_exptl_crystal_description plate
_exptl_crystal_F_000 1592
_exptl_crystal_size_max 0.5
_exptl_crystal_size_mid 0.44
_exptl_crystal_size_min 0.2
_refine_diff_density_max 1.091
_refine_diff_density_min -0.748
_refine_diff_density_rms 0.086
_refine_ls_extinction_method none
_refine_ls_goodness_of_fit_ref 1.030
_refine_ls_hydrogen_treatment constr
_refine_ls_matrix_type full
_refine_ls_number_parameters 442
_refine_ls_number_reflns 8576
_refine_ls_number_restraints 30
_refine_ls_restrained_S_all 1.053
_refine_ls_R_factor_all 0.0993
_refine_ls_R_factor_gt 0.0547
_refine_ls_shift/su_max 0.001
_refine_ls_shift/su_mean 0.000
_refine_ls_structure_factor_coef Fsqd
_refine_ls_weighting_details 'w=1/[\s^2^(Fo^2^)+(0.0558P)^2^+4.7265P] where P=(Fo^2^+2Fc^2^)/3'
_refine_ls_weighting_scheme calc
_refine_ls_wR_factor_gt 0.1268
_refine_ls_wR_factor_ref 0.1517
_reflns_Friedel_coverage 0.000
_reflns_number_gt 5536
_reflns_number_total 8576
_reflns_threshold_expression 'I > 2\s(I)'
_cod_data_source_file d3dt00950e2.cif
_cod_data_source_block '[LFeCl2]'
_cod_database_code 7713579
_shelx_shelxl_version_number 2018/3
_shelx_space_group_comment
;
The symmetry employed for this shelxl refinement is uniquely defined
by the following loop, which should always be used as a source of
symmetry information in preference to the above space-group names.
They are only intended as comments.
;
_shelx_estimated_absorpt_t_max 0.878
_shelx_estimated_absorpt_t_min 0.732
_olex2_refinement_description
;
1. Fixed Uiso
 At 1.2 times of:
  All C(H) groups, All C(H,H) groups
2. Uiso/Uaniso restraints and constraints
O1 \\sim C8 \\sim C9 \\sim C10 \\sim C11: within 2A with sigma of 0.004 and
sigma for terminal atoms of 0.008 within 2A
3.a Secondary CH2 refined with riding coordinates:
 C6(H6A,H6B), C7(H7A,H7B), C8(H8A,H8B), C9(H9A,H9B), C10(H10A,H10B), C11(H11A,
 H11B)
3.b Aromatic/amide H refined with riding coordinates:
 C2(H2), C24(H24), C4(H4), C13(H13), C14(H14), C15(H15), C16(H16), C17(H17),
 C19(H19), C20(H20), C21(H21), C22(H22), C23(H23), C26(H26), C27(H27), C28(H28),
  C29(H29), C30(H30), C31(H31), C32(H32), C33(H33), C34(H34), C35(H35),
 C37(H37), C38(H38), C39(H39), C40(H40), C41(H41)
;
_olex2_submission_special_instructions 'No special instructions were received'

loop_
_space_group_symop_operation_xyz
'x, y, z'
'-x, y+1/2, -z+1/2'
'-x, -y, -z'
'x, -y-1/2, z-1/2'

loop_
_atom_site_label
_atom_site_type_symbol
_atom_site_fract_x
_atom_site_fract_y
_atom_site_fract_z
_atom_site_U_iso_or_equiv
_atom_site_adp_type
_atom_site_occupancy
_atom_site_site_symmetry_order
_atom_site_calc_flag
_atom_site_refinement_flags_posn
_atom_site_refinement_flags_adp
_atom_site_refinement_flags_occupancy
_atom_site_disorder_assembly
_atom_site_disorder_group
Fe1 Fe 0.25244(3) 0.54132(3) 0.52813(3) 0.02367(14) Uani 1 1 d . . . . .
Cl1 Cl 0.34750(7) 0.65189(6) 0.53983(7) 0.0409(2) Uani 1 1 d . . . . .
Cl2 Cl 0.22602(6) 0.44656(6) 0.41678(6) 0.0318(2) Uani 1 1 d . . . . .
P1 P 0.34128(6) 0.47485(5) 0.72735(6) 0.0228(2) Uani 1 1 d . . . . .
P2 P 0.02231(7) 0.69338(6) 0.27009(6) 0.0320(2) Uani 1 1 d . . . . .
N1 N 0.24909(18) 0.50135(18) 0.64557(18) 0.0246(6) Uani 1 1 d . . . . .
N2 N 0.12094(18) 0.58706(17) 0.51557(18) 0.0228(6) Uani 1 1 d . . . . .
C3 C 0.4345(2) 0.4687(2) 0.6877(2) 0.0239(7) Uani 1 1 d . . . . .
C1 C 0.0955(2) 0.5697(2) 0.5838(2) 0.0226(7) Uani 1 1 d . . . . .
C2 C 0.0083(2) 0.5901(2) 0.5824(2) 0.0280(8) Uani 1 1 d . . . . .
H2 H -0.008658 0.577247 0.631168 0.034 Uiso 1 1 calc R U . . .
C24 C -0.0538(2) 0.6296(2) 0.5086(3) 0.0325(8) Uani 1 1 d . . . . .
H24 H -0.114389 0.643844 0.505887 0.039 Uiso 1 1 calc R U . . .
C4 C -0.0269(2) 0.6482(2) 0.4385(2) 0.0314(8) Uani 1 1 d . . . . .
H4 H -0.068538 0.676228 0.387870 0.038 Uiso 1 1 calc R U . . .
C5 C 0.0602(2) 0.6257(2) 0.4429(2) 0.0263(7) Uani 1 1 d . . . . .
C6 C 0.1661(2) 0.5267(2) 0.6623(2) 0.0278(8) Uani 1 1 d . . . . .
H6A H 0.184715 0.565145 0.713548 0.033 Uiso 1 1 calc R U . . .
H6B H 0.137385 0.476495 0.677286 0.033 Uiso 1 1 calc R U . . .
C7 C 0.0974(3) 0.6398(2) 0.3711(2) 0.0325(8) Uani 1 1 d . . . . .
H7A H 0.114196 0.584469 0.353958 0.039 Uiso 1 1 calc R U . . .
H7B H 0.155646 0.672577 0.396576 0.039 Uiso 1 1 calc R U . . .
C12 C 0.0949(3) 0.6822(2) 0.2034(2) 0.0329(8) Uani 1 1 d . . . . .
C13 C 0.0484(3) 0.6849(3) 0.1121(3) 0.0430(10) Uani 1 1 d . . . . .
H13 H -0.017156 0.692015 0.087863 0.052 Uiso 1 1 calc R U . . .
C14 C 0.0970(4) 0.6774(3) 0.0563(3) 0.0514(12) Uani 1 1 d . . . . .
H14 H 0.064542 0.679703 -0.005793 0.062 Uiso 1 1 calc R U . . .
C15 C 0.1917(3) 0.6665(3) 0.0901(3) 0.0500(11) Uani 1 1 d . . . . .
H15 H 0.225031 0.662736 0.051852 0.060 Uiso 1 1 calc R U . . .
C16 C 0.2383(3) 0.6611(3) 0.1804(3) 0.0549(12) Uani 1 1 d . . . . .
H16 H 0.303564 0.652063 0.203996 0.066 Uiso 1 1 calc R U . . .
C17 C 0.1904(3) 0.6689(3) 0.2368(3) 0.0497(11) Uani 1 1 d . . . . .
H17 H 0.223180 0.665086 0.298740 0.060 Uiso 1 1 calc R U . . .
C18 C 0.0406(3) 0.8042(2) 0.3039(2) 0.0294(8) Uani 1 1 d . . . . .
C19 C -0.0380(3) 0.8538(3) 0.2899(3) 0.0397(9) Uani 1 1 d . . . . .
H19 H -0.098216 0.829761 0.263885 0.048 Uiso 1 1 calc R U . . .
C20 C -0.0289(3) 0.9381(3) 0.3137(3) 0.0475(11) Uani 1 1 d . . . . .
H20 H -0.082747 0.971261 0.303735 0.057 Uiso 1 1 calc R U . . .
C21 C 0.0578(3) 0.9733(3) 0.3514(3) 0.0471(11) Uani 1 1 d . . . . .
H21 H 0.063906 1.030912 0.367242 0.057 Uiso 1 1 calc R U . . .
C22 C 0.1359(3) 0.9250(3) 0.3663(3) 0.0429(10) Uani 1 1 d . . . . .
H22 H 0.195881 0.949429 0.392903 0.051 Uiso 1 1 calc R U . . .
C23 C 0.1276(3) 0.8410(2) 0.3427(2) 0.0352(9) Uani 1 1 d . . . . .
H23 H 0.181965 0.808327 0.353143 0.042 Uiso 1 1 calc R U . . .
C25 C 0.3394(2) 0.3738(2) 0.7771(2) 0.0242(7) Uani 1 1 d . . . . .
C26 C 0.2628(3) 0.3490(2) 0.7962(2) 0.0324(8) Uani 1 1 d . . . . .
H26 H 0.210190 0.384720 0.781975 0.039 Uiso 1 1 calc R U . . .
C27 C 0.2634(3) 0.2716(3) 0.8363(2) 0.0380(9) Uani 1 1 d . . . . .
H27 H 0.211356 0.254820 0.849701 0.046 Uiso 1 1 calc R U . . .
C28 C 0.3392(3) 0.2198(3) 0.8564(3) 0.0416(10) Uani 1 1 d . . . . .
H28 H 0.339258 0.167169 0.883715 0.050 Uiso 1 1 calc R U . . .
C29 C 0.4149(3) 0.2430(2) 0.8375(3) 0.0373(9) Uani 1 1 d . . . . .
H29 H 0.466802 0.206402 0.851144 0.045 Uiso 1 1 calc R U . . .
C30 C 0.4156(2) 0.3204(2) 0.7983(2) 0.0300(8) Uani 1 1 d . . . . .
H30 H 0.468459 0.336832 0.785902 0.036 Uiso 1 1 calc R U . . .
C31 C 0.4233(2) 0.4187(2) 0.6146(2) 0.0295(8) Uani 1 1 d . . . . .
H31 H 0.367308 0.387952 0.587274 0.035 Uiso 1 1 calc R U . . .
C32 C 0.4934(3) 0.4136(3) 0.5819(3) 0.0370(9) Uani 1 1 d . . . . .
H32 H 0.485164 0.379963 0.531577 0.044 Uiso 1 1 calc R U . . .
C33 C 0.5755(3) 0.4573(3) 0.6219(3) 0.0442(10) Uani 1 1 d . . . . .
H33 H 0.623686 0.453720 0.599286 0.053 Uiso 1 1 calc R U . . .
C34 C 0.5869(3) 0.5060(3) 0.6948(3) 0.0473(11) Uani 1 1 d . . . . .
H34 H 0.643457 0.535780 0.722532 0.057 Uiso 1 1 calc R U . . .
C35 C 0.5171(3) 0.5122(2) 0.7285(3) 0.0362(9) Uani 1 1 d . . . . .
H35 H 0.525710 0.545930 0.778855 0.043 Uiso 1 1 calc R U . . .
C36 C 0.3701(2) 0.5491(2) 0.8167(2) 0.0299(8) Uani 1 1 d . . . . .
C37 C 0.3701(3) 0.6337(2) 0.7960(3) 0.0408(10) Uani 1 1 d . . . . .
H37 H 0.356169 0.650793 0.736765 0.049 Uiso 1 1 calc R U . . .
C38 C 0.3907(3) 0.6929(3) 0.8631(4) 0.0570(13) Uani 1 1 d . . . . .
H38 H 0.391982 0.750700 0.849640 0.068 Uiso 1 1 calc R U . . .
C39 C 0.4093(3) 0.6685(3) 0.9489(3) 0.0627(15) Uani 1 1 d . . . . .
H39 H 0.422454 0.709608 0.993988 0.075 Uiso 1 1 calc R U . . .
C40 C 0.4087(3) 0.5853(3) 0.9693(3) 0.0546(13) Uani 1 1 d . . . . .
H40 H 0.421544 0.568797 1.028528 0.066 Uiso 1 1 calc R U . . .
C41 C 0.3896(3) 0.5248(3) 0.9036(2) 0.0385(9) Uani 1 1 d . . . . .
H41 H 0.389756 0.467073 0.917932 0.046 Uiso 1 1 calc R U . . .
O1 O 0.6567(4) 0.5971(3) 0.9294(3) 0.1119(13) Uani 1 1 d . U . . .
C8 C 0.7944(5) 0.6457(5) 0.9200(5) 0.1072(16) Uani 1 1 d . U . . .
H8A H 0.859150 0.650946 0.962843 0.129 Uiso 1 1 calc R U . . .
H8B H 0.794938 0.638925 0.860035 0.129 Uiso 1 1 calc R U . . .
C9 C 0.7456(6) 0.5749(5) 0.9431(6) 0.1158(18) Uani 1 1 d . U . . .
H9A H 0.745624 0.525448 0.906456 0.139 Uiso 1 1 calc R U . . .
H9B H 0.778661 0.559415 1.005800 0.139 Uiso 1 1 calc R U . . .
C10 C 0.6480(5) 0.6810(4) 0.9145(4) 0.0871(14) Uani 1 1 d . U . . .
H10A H 0.624014 0.707530 0.956524 0.104 Uiso 1 1 calc R U . . .
H10B H 0.602699 0.691607 0.854020 0.104 Uiso 1 1 calc R U . . .
C11 C 0.7380(4) 0.7187(4) 0.9246(4) 0.0821(14) Uani 1 1 d . U . . .
H11A H 0.765921 0.747838 0.982034 0.099 Uiso 1 1 calc R U . . .
H11B H 0.731207 0.758991 0.876559 0.099 Uiso 1 1 calc R U . . .

loop_
_atom_site_aniso_label
_atom_site_aniso_U_11
_atom_site_aniso_U_22
_atom_site_aniso_U_33
_atom_site_aniso_U_23
_atom_site_aniso_U_13
_atom_site_aniso_U_12
Fe1 0.0230(3) 0.0261(3) 0.0257(3) 0.0006(2) 0.0135(2) 0.0000(2)
Cl1 0.0368(5) 0.0341(5) 0.0558(6) 0.0049(4) 0.0217(5) -0.0087(4)
Cl2 0.0311(5) 0.0369(5) 0.0320(5) -0.0063(4) 0.0169(4) 0.0010(4)
P1 0.0216(4) 0.0240(4) 0.0238(5) -0.0012(4) 0.0096(4) -0.0002(3)
P2 0.0335(5) 0.0335(5) 0.0275(5) 0.0017(4) 0.0098(4) 0.0022(4)
N1 0.0210(14) 0.0299(15) 0.0248(15) 0.0005(12) 0.0108(12) 0.0017(12)
N2 0.0244(14) 0.0218(14) 0.0237(15) 0.0006(12) 0.0108(12) -0.0003(11)
C3 0.0218(16) 0.0189(16) 0.0324(19) 0.0035(14) 0.0117(14) 0.0018(13)
C1 0.0258(17) 0.0218(16) 0.0234(17) -0.0032(13) 0.0131(14) -0.0030(13)
C2 0.0301(19) 0.0272(18) 0.0312(19) -0.0010(15) 0.0166(16) 0.0011(15)
C24 0.0243(18) 0.0282(19) 0.049(2) 0.0001(17) 0.0181(17) 0.0039(15)
C4 0.0259(18) 0.033(2) 0.034(2) 0.0066(16) 0.0094(16) 0.0038(15)
C5 0.0294(18) 0.0217(17) 0.0292(19) 0.0023(14) 0.0126(15) -0.0002(14)
C6 0.0240(17) 0.036(2) 0.0257(18) 0.0013(15) 0.0120(15) 0.0019(15)
C7 0.034(2) 0.033(2) 0.036(2) 0.0113(16) 0.0189(17) 0.0080(16)
C12 0.038(2) 0.0293(19) 0.029(2) 0.0001(16) 0.0101(17) 0.0013(16)
C13 0.053(3) 0.042(2) 0.032(2) 0.0078(18) 0.0131(19) 0.015(2)
C14 0.073(3) 0.056(3) 0.028(2) 0.009(2) 0.022(2) 0.015(2)
C15 0.072(3) 0.051(3) 0.038(2) -0.001(2) 0.034(2) 0.011(2)
C16 0.046(3) 0.082(4) 0.043(3) -0.003(2) 0.024(2) 0.009(2)
C17 0.047(3) 0.075(3) 0.029(2) 0.000(2) 0.0163(19) 0.005(2)
C18 0.039(2) 0.0305(19) 0.0211(18) 0.0030(15) 0.0138(16) 0.0025(16)
C19 0.038(2) 0.042(2) 0.035(2) 0.0028(18) 0.0084(18) 0.0027(18)
C20 0.055(3) 0.041(2) 0.046(3) 0.001(2) 0.018(2) 0.015(2)
C21 0.071(3) 0.033(2) 0.039(2) -0.0002(19) 0.023(2) -0.004(2)
C22 0.050(3) 0.044(2) 0.040(2) -0.0028(19) 0.023(2) -0.011(2)
C23 0.039(2) 0.039(2) 0.033(2) 0.0005(17) 0.0188(18) -0.0011(17)
C25 0.0232(17) 0.0277(18) 0.0202(17) 0.0007(14) 0.0061(14) -0.0034(14)
C26 0.0300(19) 0.036(2) 0.032(2) 0.0064(16) 0.0122(16) 0.0026(16)
C27 0.036(2) 0.046(2) 0.033(2) 0.0056(18) 0.0137(17) -0.0100(18)
C28 0.047(2) 0.037(2) 0.039(2) 0.0082(18) 0.0129(19) -0.0116(19)
C29 0.038(2) 0.032(2) 0.039(2) 0.0056(17) 0.0117(18) 0.0050(17)
C30 0.0266(18) 0.0320(19) 0.0301(19) 0.0033(16) 0.0091(15) -0.0019(15)
C31 0.0263(18) 0.0289(19) 0.035(2) 0.0016(16) 0.0135(16) 0.0039(15)
C32 0.036(2) 0.041(2) 0.041(2) 0.0081(18) 0.0215(18) 0.0119(18)
C33 0.039(2) 0.047(2) 0.059(3) 0.017(2) 0.033(2) 0.0104(19)
C34 0.027(2) 0.047(3) 0.071(3) 0.006(2) 0.022(2) -0.0055(18)
C35 0.029(2) 0.034(2) 0.049(2) -0.0001(18) 0.0182(18) -0.0036(16)
C36 0.0233(17) 0.0286(19) 0.034(2) -0.0069(16) 0.0061(15) 0.0031(14)
C37 0.037(2) 0.033(2) 0.045(2) -0.0107(18) 0.0062(18) 0.0005(17)
C38 0.045(3) 0.036(2) 0.074(4) -0.023(2) 0.005(2) 0.003(2)
C39 0.042(3) 0.066(3) 0.059(3) -0.039(3) -0.006(2) 0.017(2)
C40 0.046(3) 0.069(3) 0.035(2) -0.022(2) -0.001(2) 0.020(2)
C41 0.036(2) 0.045(2) 0.030(2) -0.0058(18) 0.0059(17) 0.0110(18)
O1 0.115(3) 0.096(3) 0.111(3) 0.023(2) 0.026(2) -0.019(2)
C8 0.096(3) 0.105(3) 0.120(3) 0.022(3) 0.040(3) 0.016(3)
C9 0.113(3) 0.086(3) 0.123(3) 0.024(3) 0.015(3) 0.015(3)
C10 0.091(3) 0.081(3) 0.090(3) 0.013(3) 0.035(2) -0.015(3)
C11 0.081(3) 0.077(3) 0.092(3) 0.016(3) 0.037(2) -0.002(2)

loop_
_atom_type_symbol
_atom_type_description
_atom_type_scat_dispersion_real
_atom_type_scat_dispersion_imag
_atom_type_scat_source
C C 0.0033 0.0016 'International Tables Vol C Tables 4.2.6.8 and 6.1.1.4'
H H 0.0000 0.0000 'International Tables Vol C Tables 4.2.6.8 and 6.1.1.4'
Cl Cl 0.1484 0.1585 'International Tables Vol C Tables 4.2.6.8 and 6.1.1.4'
Fe Fe 0.3463 0.8444 'International Tables Vol C Tables 4.2.6.8 and 6.1.1.4'
N N 0.0061 0.0033 'International Tables Vol C Tables 4.2.6.8 and 6.1.1.4'
O O 0.0106 0.0060 'International Tables Vol C Tables 4.2.6.8 and 6.1.1.4'
P P 0.1023 0.0942 'International Tables Vol C Tables 4.2.6.8 and 6.1.1.4'

loop_
_geom_angle_atom_site_label_1
_geom_angle_atom_site_label_2
_geom_angle_atom_site_label_3
_geom_angle
_geom_angle_site_symmetry_1
_geom_angle_site_symmetry_3
_geom_angle_publ_flag
Cl1 Fe1 Cl2 120.10(4) . . ?
N1 Fe1 Cl1 114.11(9) . . ?
N1 Fe1 Cl2 118.90(9) . . ?
N1 Fe1 N2 80.58(11) . . ?
N2 Fe1 Cl1 108.37(8) . . ?
N2 Fe1 Cl2 105.85(8) . . ?
N1 P1 C3 107.43(15) . . ?
N1 P1 C25 116.74(15) . . ?
N1 P1 C36 112.09(16) . . ?
C3 P1 C25 105.31(15) . . ?
C3 P1 C36 109.85(16) . . ?
C36 P1 C25 105.13(17) . . ?
C7 P2 C12 99.47(17) . . ?
C7 P2 C18 101.61(17) . . ?
C18 P2 C12 102.21(16) . . ?
P1 N1 Fe1 122.54(15) . . ?
C6 N1 Fe1 114.9(2) . . ?
C6 N1 P1 119.1(2) . . ?
C1 N2 Fe1 115.0(2) . . ?
C1 N2 C5 119.9(3) . . ?
C5 N2 Fe1 125.0(2) . . ?
C31 C3 P1 118.8(3) . . ?
C35 C3 P1 121.5(3) . . ?
C35 C3 C31 119.8(3) . . ?
N2 C1 C2 121.8(3) . . ?
N2 C1 C6 117.2(3) . . ?
C2 C1 C6 121.1(3) . . ?
C1 C2 H2 120.7 . . ?
C24 C2 C1 118.7(3) . . ?
C24 C2 H2 120.7 . . ?
C2 C24 H24 120.3 . . ?
C2 C24 C4 119.4(3) . . ?
C4 C24 H24 120.3 . . ?
C24 C4 H4 120.2 . . ?
C5 C4 C24 119.6(3) . . ?
C5 C4 H4 120.2 . . ?
N2 C5 C4 120.8(3) . . ?
N2 C5 C7 114.1(3) . . ?
C4 C5 C7 125.2(3) . . ?
N1 C6 C1 112.0(3) . . ?
N1 C6 H6A 109.2 . . ?
N1 C6 H6B 109.2 . . ?
C1 C6 H6A 109.2 . . ?
C1 C6 H6B 109.2 . . ?
H6A C6 H6B 107.9 . . ?
P2 C7 H7A 107.8 . . ?
P2 C7 H7B 107.8 . . ?
C5 C7 P2 118.1(3) . . ?
C5 C7 H7A 107.8 . . ?
C5 C7 H7B 107.8 . . ?
H7A C7 H7B 107.1 . . ?
C13 C12 P2 116.4(3) . . ?
C17 C12 P2 125.3(3) . . ?
C17 C12 C13 118.3(4) . . ?
C12 C13 H13 119.6 . . ?
C14 C13 C12 120.7(4) . . ?
C14 C13 H13 119.6 . . ?
C13 C14 H14 119.8 . . ?
C15 C14 C13 120.4(4) . . ?
C15 C14 H14 119.8 . . ?
C14 C15 H15 120.3 . . ?
C14 C15 C16 119.5(4) . . ?
C16 C15 H15 120.3 . . ?
C15 C16 H16 119.7 . . ?
C15 C16 C17 120.6(4) . . ?
C17 C16 H16 119.7 . . ?
C12 C17 H17 119.7 . . ?
C16 C17 C12 120.5(4) . . ?
C16 C17 H17 119.7 . . ?
C19 C18 P2 117.8(3) . . ?
C23 C18 P2 123.8(3) . . ?
C23 C18 C19 118.4(4) . . ?
C18 C19 H19 119.7 . . ?
C20 C19 C18 120.6(4) . . ?
C20 C19 H19 119.7 . . ?
C19 C20 H20 119.9 . . ?
C21 C20 C19 120.1(4) . . ?
C21 C20 H20 119.9 . . ?
C20 C21 H21 120.0 . . ?
C20 C21 C22 120.0(4) . . ?
C22 C21 H21 120.0 . . ?
C21 C22 H22 119.8 . . ?
C21 C22 C23 120.4(4) . . ?
C23 C22 H22 119.8 . . ?
C18 C23 H23 119.7 . . ?
C22 C23 C18 120.6(4) . . ?
C22 C23 H23 119.7 . . ?
C26 C25 P1 120.7(3) . . ?
C30 C25 P1 120.1(3) . . ?
C30 C25 C26 119.1(3) . . ?
C25 C26 H26 120.0 . . ?
C25 C26 C27 119.9(3) . . ?
C27 C26 H26 120.0 . . ?
C26 C27 H27 120.0 . . ?
C28 C27 C26 120.0(4) . . ?
C28 C27 H27 120.0 . . ?
C27 C28 H28 119.6 . . ?
C29 C28 C27 120.7(4) . . ?
C29 C28 H28 119.6 . . ?
C28 C29 H29 120.1 . . ?
C28 C29 C30 119.8(4) . . ?
C30 C29 H29 120.1 . . ?
C25 C30 C29 120.3(3) . . ?
C25 C30 H30 119.8 . . ?
C29 C30 H30 119.8 . . ?
C3 C31 H31 120.0 . . ?
C32 C31 C3 120.1(3) . . ?
C32 C31 H31 120.0 . . ?
C31 C32 H32 119.8 . . ?
C31 C32 C33 120.4(4) . . ?
C33 C32 H32 119.8 . . ?
C32 C33 H33 120.3 . . ?
C34 C33 C32 119.4(4) . . ?
C34 C33 H33 120.3 . . ?
C33 C34 H34 119.5 . . ?
C33 C34 C35 121.1(4) . . ?
C35 C34 H34 119.5 . . ?
C3 C35 C34 119.3(4) . . ?
C3 C35 H35 120.4 . . ?
C34 C35 H35 120.4 . . ?
C37 C36 P1 117.5(3) . . ?
C37 C36 C41 119.9(3) . . ?
C41 C36 P1 122.6(3) . . ?
C36 C37 H37 120.4 . . ?
C36 C37 C38 119.1(4) . . ?
C38 C37 H37 120.4 . . ?
C37 C38 H38 119.6 . . ?
C39 C38 C37 120.7(5) . . ?
C39 C38 H38 119.6 . . ?
C38 C39 H39 119.9 . . ?
C40 C39 C38 120.2(4) . . ?
C40 C39 H39 119.9 . . ?
C39 C40 H40 119.9 . . ?
C39 C40 C41 120.2(5) . . ?
C41 C40 H40 119.9 . . ?
C36 C41 H41 120.1 . . ?
C40 C41 C36 119.9(4) . . ?
C40 C41 H41 120.1 . . ?
C9 O1 C10 108.3(6) . . ?
H8A C8 H8B 109.1 . . ?
C9 C8 H8A 111.2 . . ?
C9 C8 H8B 111.2 . . ?
C11 C8 H8A 111.2 . . ?
C11 C8 H8B 111.2 . . ?
C11 C8 C9 102.7(6) . . ?
O1 C9 C8 109.9(6) . . ?
O1 C9 H9A 109.7 . . ?
O1 C9 H9B 109.7 . . ?
C8 C9 H9A 109.7 . . ?
C8 C9 H9B 109.7 . . ?
H9A C9 H9B 108.2 . . ?
O1 C10 H10A 109.5 . . ?
O1 C10 H10B 109.5 . . ?
O1 C10 C11 110.9(6) . . ?
H10A C10 H10B 108.1 . . ?
C11 C10 H10A 109.5 . . ?
C11 C10 H10B 109.5 . . ?
C8 C11 H11A 111.1 . . ?
C8 C11 H11B 111.1 . . ?
C10 C11 C8 103.1(6) . . ?
C10 C11 H11A 111.1 . . ?
C10 C11 H11B 111.1 . . ?
H11A C11 H11B 109.1 . . ?

loop_
_geom_bond_atom_site_label_1
_geom_bond_atom_site_label_2
_geom_bond_distance
_geom_bond_site_symmetry_2
_geom_bond_publ_flag
Fe1 Cl1 2.2592(10) . ?
Fe1 Cl2 2.2818(10) . ?
Fe1 N1 2.041(3) . ?
Fe1 N2 2.101(3) . ?
P1 N1 1.607(3) . ?
P1 C3 1.793(3) . ?
P1 C25 1.810(3) . ?
P1 C36 1.803(4) . ?
P2 C7 1.837(4) . ?
P2 C12 1.843(4) . ?
P2 C18 1.842(4) . ?
N1 C6 1.468(4) . ?
N2 C1 1.342(4) . ?
N2 C5 1.358(4) . ?
C3 C31 1.392(5) . ?
C3 C35 1.388(5) . ?
C1 C2 1.382(5) . ?
C1 C6 1.506(5) . ?
C2 H2 0.9500 . ?
C2 C24 1.382(5) . ?
C24 H24 0.9500 . ?
C24 C4 1.391(5) . ?
C4 H4 0.9500 . ?
C4 C5 1.372(5) . ?
C5 C7 1.504(5) . ?
C6 H6A 0.9900 . ?
C6 H6B 0.9900 . ?
C7 H7A 0.9900 . ?
C7 H7B 0.9900 . ?
C12 C13 1.395(5) . ?
C12 C17 1.389(5) . ?
C13 H13 0.9500 . ?
C13 C14 1.388(6) . ?
C14 H14 0.9500 . ?
C14 C15 1.372(6) . ?
C15 H15 0.9500 . ?
C15 C16 1.382(6) . ?
C16 H16 0.9500 . ?
C16 C17 1.388(6) . ?
C17 H17 0.9500 . ?
C18 C19 1.397(5) . ?
C18 C23 1.388(5) . ?
C19 H19 0.9500 . ?
C19 C20 1.391(6) . ?
C20 H20 0.9500 . ?
C20 C21 1.371(6) . ?
C21 H21 0.9500 . ?
C21 C22 1.378(6) . ?
C22 H22 0.9500 . ?
C22 C23 1.386(5) . ?
C23 H23 0.9500 . ?
C25 C26 1.393(5) . ?
C25 C30 1.390(5) . ?
C26 H26 0.9500 . ?
C26 C27 1.395(5) . ?
C27 H27 0.9500 . ?
C27 C28 1.372(6) . ?
C28 H28 0.9500 . ?
C28 C29 1.371(5) . ?
C29 H29 0.9500 . ?
C29 C30 1.393(5) . ?
C30 H30 0.9500 . ?
C31 H31 0.9500 . ?
C31 C32 1.381(5) . ?
C32 H32 0.9500 . ?
C32 C33 1.382(6) . ?
C33 H33 0.9500 . ?
C33 C34 1.378(6) . ?
C34 H34 0.9500 . ?
C34 C35 1.388(5) . ?
C35 H35 0.9500 . ?
C36 C37 1.390(5) . ?
C36 C41 1.391(5) . ?
C37 H37 0.9500 . ?
C37 C38 1.391(6) . ?
C38 H38 0.9500 . ?
C38 C39 1.378(7) . ?
C39 H39 0.9500 . ?
C39 C40 1.369(7) . ?
C40 H40 0.9500 . ?
C40 C41 1.390(5) . ?
C41 H41 0.9500 . ?
O1 C9 1.358(8) . ?
O1 C10 1.359(7) . ?
C8 H8A 0.9900 . ?
C8 H8B 0.9900 . ?
C8 C9 1.484(10) . ?
C8 C11 1.474(9) . ?
C9 H9A 0.9900 . ?
C9 H9B 0.9900 . ?
C10 H10A 0.9900 . ?
C10 H10B 0.9900 . ?
C10 C11 1.469(8) . ?
C11 H11A 0.9900 . ?
C11 H11B 0.9900 . ?

loop_
_geom_torsion_atom_site_label_1
_geom_torsion_atom_site_label_2
_geom_torsion_atom_site_label_3
_geom_torsion_atom_site_label_4
_geom_torsion
_geom_torsion_site_symmetry_1
_geom_torsion_site_symmetry_2
_geom_torsion_site_symmetry_3
_geom_torsion_site_symmetry_4
_geom_torsion_publ_flag
Fe1 N1 C6 C1 6.1(4) . . . . ?
Fe1 N2 C1 C2 -175.1(3) . . . . ?
Fe1 N2 C1 C6 4.7(4) . . . . ?
Fe1 N2 C5 C4 175.3(3) . . . . ?
Fe1 N2 C5 C7 -4.3(4) . . . . ?
P1 N1 C6 C1 165.5(2) . . . . ?
P1 C3 C31 C32 179.1(3) . . . . ?
P1 C3 C35 C34 -179.5(3) . . . . ?
P1 C25 C26 C27 -178.6(3) . . . . ?
P1 C25 C30 C29 179.3(3) . . . . ?
P1 C36 C37 C38 179.1(3) . . . . ?
P1 C36 C41 C40 -178.2(3) . . . . ?
P2 C12 C13 C14 179.7(3) . . . . ?
P2 C12 C17 C16 179.9(4) . . . . ?
P2 C18 C19 C20 -179.7(3) . . . . ?
P2 C18 C23 C22 179.9(3) . . . . ?
N1 P1 C3 C31 -53.7(3) . . . . ?
N1 P1 C3 C35 126.7(3) . . . . ?
N1 P1 C25 C26 -45.7(3) . . . . ?
N1 P1 C25 C30 135.5(3) . . . . ?
N1 P1 C36 C37 -47.9(3) . . . . ?
N1 P1 C36 C41 130.5(3) . . . . ?
N2 C1 C2 C24 -0.2(5) . . . . ?
N2 C1 C6 N1 -7.1(4) . . . . ?
N2 C5 C7 P2 -178.9(2) . . . . ?
C3 P1 N1 Fe1 -10.6(2) . . . . ?
C3 P1 N1 C6 -168.4(2) . . . . ?
C3 P1 C25 C26 -164.7(3) . . . . ?
C3 P1 C25 C30 16.4(3) . . . . ?
C3 P1 C36 C37 71.4(3) . . . . ?
C3 P1 C36 C41 -110.2(3) . . . . ?
C3 C31 C32 C33 0.8(6) . . . . ?
C1 N2 C5 C4 0.6(5) . . . . ?
C1 N2 C5 C7 -179.0(3) . . . . ?
C1 C2 C24 C4 -0.5(5) . . . . ?
C2 C1 C6 N1 172.7(3) . . . . ?
C2 C24 C4 C5 1.2(5) . . . . ?
C24 C4 C5 N2 -1.3(5) . . . . ?
C24 C4 C5 C7 178.3(3) . . . . ?
C4 C5 C7 P2 1.5(5) . . . . ?
C5 N2 C1 C2 0.1(5) . . . . ?
C5 N2 C1 C6 179.9(3) . . . . ?
C6 C1 C2 C24 180.0(3) . . . . ?
C7 P2 C12 C13 155.5(3) . . . . ?
C7 P2 C12 C17 -22.5(4) . . . . ?
C7 P2 C18 C19 -128.4(3) . . . . ?
C7 P2 C18 C23 51.4(3) . . . . ?
C12 P2 C7 C5 -173.7(3) . . . . ?
C12 P2 C18 C19 129.1(3) . . . . ?
C12 P2 C18 C23 -51.1(3) . . . . ?
C12 C13 C14 C15 0.4(7) . . . . ?
C13 C12 C17 C16 1.9(7) . . . . ?
C13 C14 C15 C16 1.5(7) . . . . ?
C14 C15 C16 C17 -1.8(8) . . . . ?
C15 C16 C17 C12 0.0(8) . . . . ?
C17 C12 C13 C14 -2.1(6) . . . . ?
C18 P2 C7 C5 81.7(3) . . . . ?
C18 P2 C12 C13 -100.3(3) . . . . ?
C18 P2 C12 C17 81.7(4) . . . . ?
C18 C19 C20 C21 -0.1(6) . . . . ?
C19 C18 C23 C22 -0.4(5) . . . . ?
C19 C20 C21 C22 -0.4(6) . . . . ?
C20 C21 C22 C23 0.5(6) . . . . ?
C21 C22 C23 C18 -0.1(6) . . . . ?
C23 C18 C19 C20 0.5(6) . . . . ?
C25 P1 N1 Fe1 -128.50(18) . . . . ?
C25 P1 N1 C6 73.7(3) . . . . ?
C25 P1 C3 C31 71.4(3) . . . . ?
C25 P1 C3 C35 -108.2(3) . . . . ?
C25 P1 C36 C37 -175.7(3) . . . . ?
C25 P1 C36 C41 2.7(3) . . . . ?
C25 C26 C27 C28 -0.4(6) . . . . ?
C26 C25 C30 C29 0.4(5) . . . . ?
C26 C27 C28 C29 0.0(6) . . . . ?
C27 C28 C29 C30 0.6(6) . . . . ?
C28 C29 C30 C25 -0.8(6) . . . . ?
C30 C25 C26 C27 0.2(5) . . . . ?
C31 C3 C35 C34 0.9(5) . . . . ?
C31 C32 C33 C34 0.0(6) . . . . ?
C32 C33 C34 C35 -0.3(6) . . . . ?
C33 C34 C35 C3 -0.1(6) . . . . ?
C35 C3 C31 C32 -1.2(5) . . . . ?
C36 P1 N1 Fe1 110.2(2) . . . . ?
C36 P1 N1 C6 -47.6(3) . . . . ?
C36 P1 C3 C31 -175.9(3) . . . . ?
C36 P1 C3 C35 4.5(3) . . . . ?
C36 P1 C25 C26 79.3(3) . . . . ?
C36 P1 C25 C30 -99.6(3) . . . . ?
C36 C37 C38 C39 -1.2(6) . . . . ?
C37 C36 C41 C40 0.2(6) . . . . ?
C37 C38 C39 C40 0.8(7) . . . . ?
C38 C39 C40 C41 0.1(7) . . . . ?
C39 C40 C41 C36 -0.5(6) . . . . ?
C41 C36 C37 C38 0.7(6) . . . . ?
O1 C10 C11 C8 16.9(8) . . . . ?
C9 O1 C10 C11 -4.1(8) . . . . ?
C9 C8 C11 C10 -21.5(8) . . . . ?
C10 O1 C9 C8 -10.8(9) . . . . ?
C11 C8 C9 O1 20.8(9) . . . . ?
